data_4342189
loop_
_publ_author_name
'Reger, Daniel L.'
'Pascui, Andrea E.'
'Smith, Mark D.'
'Jezierska, Julia'
'Ozarowski, Andrew'

_publ_section_title
;
 Syntheses, Structural, Magnetic, and Electron Paramagnetic Resonance
 Studies of Monobridged Cyanide and Azide Dinuclear Copper(II) Complexes:
 Antiferromagnetic Superexchange Interactions.
;
_journal_issue 4
_journal_name_full 'Inorganic chemistry'
_journal_page_first 1487
_journal_page_last 1500
_journal_paper_doi 10.1021/ic502485p
_journal_volume 54
_journal_year 2015
_chemical_formula_moiety 'C28 H34 Cu2 N20'
_chemical_formula_sum 'C28 H34 Cu2 N20'
_chemical_formula_weight 777.83
_chemical_name_systematic
; 
 ? 
;
_space_group_IT_number 15
_symmetry_cell_setting monoclinic
_symmetry_space_group_name_Hall '-C 2yc'
_symmetry_space_group_name_H-M 'C 1 2/c 1'
_atom_sites_solution_hydrogens geom
_atom_sites_solution_primary direct
_atom_sites_solution_secondary difmap
_audit_creation_method SHELXL-97
_cell_angle_alpha 90.00
_cell_angle_beta 118.2850(10)
_cell_angle_gamma 90.00
_cell_formula_units_Z 4
_cell_length_a 23.0409(12)
_cell_length_b 8.7757(5)
_cell_length_c 19.4868(10)
_cell_measurement_reflns_used 7079
_cell_measurement_temperature 100(2)
_cell_measurement_theta_max 27.500
_cell_measurement_theta_min 2.374
_cell_volume 3469.8(3)
_computing_cell_refinement 'SAINT-Plus Version 6.45 (Bruker, 2001)'
_computing_data_collection 'SMART Version 5.625 (Bruker, 2001)'
_computing_data_reduction 'SAINT-Plus Version 6.45 (Bruker, 2001)'
_computing_molecular_graphics various
_computing_publication_material 'SHELXTL Version 6.14 (Bruker, 2000)'
_computing_structure_refinement 'SHELXL-97 (Sheldrick, 1997)'
_computing_structure_solution 'SHELXS-97 (Sheldrick, 1990)'
_diffrn_ambient_temperature 100(2)
_diffrn_measured_fraction_theta_full 0.999
_diffrn_measured_fraction_theta_max 0.999
_diffrn_measurement_device_type 'Bruker SMART APEX CCD diffractometer'
_diffrn_measurement_method 'omega scans'
_diffrn_radiation_monochromator graphite
_diffrn_radiation_source 'fine-focus sealed tube'
_diffrn_radiation_type MoK\a
_diffrn_radiation_wavelength 0.71073
_diffrn_reflns_av_R_equivalents 0.0526
_diffrn_reflns_av_sigmaI/netI 0.0322
_diffrn_reflns_limit_h_max 30
_diffrn_reflns_limit_h_min -30
_diffrn_reflns_limit_k_max 11
_diffrn_reflns_limit_k_min -11
_diffrn_reflns_limit_l_max 25
_diffrn_reflns_limit_l_min -25
_diffrn_reflns_number 29436
_diffrn_reflns_theta_full 27.69
_diffrn_reflns_theta_max 27.69
_diffrn_reflns_theta_min 2.01
_exptl_absorpt_coefficient_mu 1.279
_exptl_absorpt_correction_T_max 1.0000
_exptl_absorpt_correction_T_min 0.8309
_exptl_absorpt_correction_type multi-scan
_exptl_absorpt_process_details 'SADABS Version 2.05 (Bruker, 2001)'
_exptl_crystal_colour 'dark green'
_exptl_crystal_density_diffrn 1.489
_exptl_crystal_density_method 'not measured'
_exptl_crystal_description irregular
_exptl_crystal_F_000 1600
_exptl_crystal_size_max 0.22
_exptl_crystal_size_mid 0.12
_exptl_crystal_size_min 0.10
_refine_diff_density_max 0.650
_refine_diff_density_min -0.367
_refine_diff_density_rms 0.081
_refine_ls_extinction_method none
_refine_ls_goodness_of_fit_ref 1.050
_refine_ls_hydrogen_treatment constr
_refine_ls_matrix_type full
_refine_ls_number_parameters 231
_refine_ls_number_reflns 4064
_refine_ls_number_restraints 0
_refine_ls_restrained_S_all 1.050
_refine_ls_R_factor_all 0.0458
_refine_ls_R_factor_gt 0.0366
_refine_ls_shift/su_max 0.001
_refine_ls_shift/su_mean 0.000
_refine_ls_structure_factor_coef Fsqd
_refine_ls_weighting_details 'calc w=1/[\s^2^(Fo^2^)+(0.0506P)^2^+3.8150P] where P=(Fo^2^+2Fc^2^)/3'
_refine_ls_weighting_scheme calc
_refine_ls_wR_factor_gt 0.0901
_refine_ls_wR_factor_ref 0.0955
_reflns_number_gt 3466
_reflns_number_total 4064
_reflns_threshold_expression >2sigma(I)
_cod_data_source_file ic502485p_si_001.cif
_cod_data_source_block 4
_cod_depositor_comments
;
The following automatic conversions were performed:

'_symmetry_cell_setting' value 'Monoclinic' changed to 'monoclinic'
according to
/usr/data/users/saulius/crontab/automatic-downloads/rss-feeds/ACS/lib/dictionaries/cif_core.dic
dictionary named 'cif_core.dic' version 2.4.2 from 2011-04-26.

Automatic conversion script
Id: cif_fix_values 3008 2015-01-20 13:52:24Z robertas 

 Adding full bibliography for 4342186--4342190.cif.
;
_cod_original_sg_symbol_H-M 'C 2/c'
_cod_database_code 4342189

loop_
_symmetry_equiv_pos_as_xyz
'x, y, z'
'-x, y, -z+1/2'
'x+1/2, y+1/2, z'
'-x+1/2, y+1/2, -z+1/2'
'-x, -y, -z'
'x, -y, z-1/2'
'-x+1/2, -y+1/2, -z'
'x+1/2, -y+1/2, z-1/2'

loop_
_atom_site_label
_atom_site_type_symbol
_atom_site_fract_x
_atom_site_fract_y
_atom_site_fract_z
_atom_site_U_iso_or_equiv
_atom_site_adp_type
_atom_site_occupancy
_atom_site_symmetry_multiplicity
_atom_site_calc_flag
_atom_site_refinement_flags
Cu1 Cu 0.327891(12) 0.35134(3) 0.127469(14) 0.01607(9) Uani 1 1 d .
C1 C 0.42047(10) 0.3928(3) 0.30550(12) 0.0187(4) Uani 1 1 d .
H1 H 0.4482 0.4092 0.3628 0.022 Uiso 1 1 calc R
C2 C 0.46181(10) 0.3079(3) 0.27575(12) 0.0190(4) Uani 1 1 d .
C3 C 0.46337(12) 0.1501(3) 0.27756(16) 0.0289(5) Uani 1 1 d .
H3 H 0.4391 0.0960 0.2978 0.035 Uiso 1 1 calc R
C4 C 0.5000 0.0711(4) 0.2500 0.0374(9) Uani 1 2 d S
H4 H 0.5000 -0.0371 0.2500 0.045 Uiso 1 2 calc SR
C5 C 0.5000 0.3877(4) 0.2500 0.0177(6) Uani 1 2 d S
H5 H 0.5000 0.4960 0.2500 0.021 Uiso 1 2 calc SR
C11 C 0.35326(11) 0.2225(3) 0.34632(13) 0.0226(5) Uani 1 1 d .
C12 C 0.29860(12) 0.1336(3) 0.30430(13) 0.0248(5) Uani 1 1 d .
H12 H 0.2786 0.0656 0.3248 0.030 Uiso 1 1 calc R
C13 C 0.27794(11) 0.1627(3) 0.22506(13) 0.0212(5) Uani 1 1 d .
C14 C 0.39591(13) 0.2392(4) 0.43239(13) 0.0339(6) Uani 1 1 d .
H14A H 0.4422 0.2248 0.4454 0.051 Uiso 1 1 calc R
H14B H 0.3834 0.1625 0.4596 0.051 Uiso 1 1 calc R
H14C H 0.3901 0.3413 0.4486 0.051 Uiso 1 1 calc R
C15 C 0.21988(12) 0.0988(3) 0.15574(14) 0.0302(5) Uani 1 1 d .
H15A H 0.1824 0.1683 0.1396 0.045 Uiso 1 1 calc R
H15B H 0.2085 -0.0005 0.1690 0.045 Uiso 1 1 calc R
H15C H 0.2305 0.0865 0.1130 0.045 Uiso 1 1 calc R
C21 C 0.41538(12) 0.6822(3) 0.29934(14) 0.0273(5) Uani 1 1 d .
C22 C 0.38042(13) 0.7809(3) 0.23926(15) 0.0329(6) Uani 1 1 d .
H22 H 0.3807 0.8890 0.2422 0.039 Uiso 1 1 calc R
C23 C 0.34441(12) 0.6929(3) 0.17315(14) 0.0248(5) Uani 1 1 d .
C24 C 0.46442(15) 0.7109(4) 0.38258(15) 0.0419(7) Uani 1 1 d .
H24A H 0.4471 0.6724 0.4165 0.063 Uiso 1 1 calc R
H24B H 0.4726 0.8207 0.3910 0.063 Uiso 1 1 calc R
H24C H 0.5058 0.6585 0.3949 0.063 Uiso 1 1 calc R
C25 C 0.29858(13) 0.7465(3) 0.09253(14) 0.0331(6) Uani 1 1 d .
H25A H 0.3136 0.7080 0.0564 0.050 Uiso 1 1 calc R
H25B H 0.2980 0.8581 0.0914 0.050 Uiso 1 1 calc R
H25C H 0.2541 0.7083 0.0769 0.050 Uiso 1 1 calc R
N11 N 0.31834(8) 0.2636(2) 0.21852(10) 0.0173(4) Uani 1 1 d .
N12 N 0.36351(8) 0.3021(2) 0.29336(10) 0.0182(4) Uani 1 1 d .
N21 N 0.35592(8) 0.5452(2) 0.19047(10) 0.0181(4) Uani 1 1 d .
N22 N 0.39917(8) 0.5402(2) 0.26888(10) 0.0187(4) Uani 1 1 d .
N31 N 0.32385(10) 0.1435(2) 0.08586(10) 0.0220(4) Uani 1 1 d .
N32 N 0.30462(9) 0.1201(2) 0.01825(11) 0.0192(4) Uani 1 1 d .
N33 N 0.28580(9) 0.0914(2) -0.04728(11) 0.0243(4) Uani 1 1 d .
N41 N 0.35053(11) 0.4413(2) 0.05033(11) 0.0283(4) Uani 1 1 d .
N42 N 0.39701(10) 0.4007(3) 0.04455(11) 0.0316(5) Uani 1 1 d .
N43 N 0.44159(12) 0.3656(4) 0.03592(14) 0.0562(9) Uani 1 1 d .

loop_
_atom_site_aniso_label
_atom_site_aniso_U_11
_atom_site_aniso_U_22
_atom_site_aniso_U_33
_atom_site_aniso_U_23
_atom_site_aniso_U_13
_atom_site_aniso_U_12
Cu1 0.01888(14) 0.01644(15) 0.01411(13) -0.00269(9) 0.00882(10) -0.00288(9)
C1 0.0159(9) 0.0244(11) 0.0154(9) -0.0026(8) 0.0071(8) -0.0032(8)
C2 0.0135(9) 0.0253(11) 0.0180(10) -0.0004(8) 0.0072(8) 0.0001(8)
C3 0.0241(11) 0.0252(13) 0.0434(14) 0.0029(10) 0.0210(11) -0.0030(9)
C4 0.037(2) 0.0199(18) 0.068(3) 0.000 0.035(2) 0.000
C5 0.0160(13) 0.0205(15) 0.0139(13) 0.000 0.0048(11) 0.000
C11 0.0219(10) 0.0294(12) 0.0210(10) 0.0020(9) 0.0138(9) 0.0012(9)
C12 0.0262(11) 0.0292(13) 0.0241(11) 0.0032(9) 0.0161(10) -0.0027(9)
C13 0.0201(10) 0.0230(11) 0.0231(11) -0.0030(9) 0.0123(9) -0.0035(8)
C14 0.0314(13) 0.0509(17) 0.0189(11) 0.0018(11) 0.0117(10) -0.0056(12)
C15 0.0285(12) 0.0373(14) 0.0261(11) -0.0058(10) 0.0140(10) -0.0154(11)
C21 0.0312(12) 0.0261(12) 0.0268(12) -0.0106(9) 0.0155(10) -0.0111(10)
C22 0.0423(14) 0.0189(12) 0.0364(13) -0.0095(10) 0.0178(12) -0.0089(11)
C23 0.0273(11) 0.0187(11) 0.0296(12) -0.0027(9) 0.0143(10) -0.0022(9)
C24 0.0502(17) 0.0427(16) 0.0275(13) -0.0153(12) 0.0141(13) -0.0208(14)
C25 0.0379(14) 0.0205(12) 0.0345(13) 0.0046(10) 0.0120(12) 0.0006(10)
N11 0.0155(8) 0.0212(9) 0.0158(8) -0.0022(7) 0.0080(7) -0.0028(7)
N12 0.0155(8) 0.0243(9) 0.0151(8) -0.0010(7) 0.0077(7) -0.0023(7)
N21 0.0171(8) 0.0189(9) 0.0165(8) -0.0016(7) 0.0065(7) -0.0018(7)
N22 0.0173(8) 0.0220(9) 0.0172(8) -0.0047(7) 0.0085(7) -0.0032(7)
N31 0.0300(10) 0.0184(9) 0.0184(9) -0.0030(7) 0.0120(8) -0.0005(8)
N32 0.0190(9) 0.0150(9) 0.0245(9) -0.0018(7) 0.0111(8) 0.0003(7)
N33 0.0261(10) 0.0255(10) 0.0200(9) -0.0051(8) 0.0101(8) -0.0014(8)
N41 0.0398(12) 0.0275(11) 0.0258(10) 0.0010(8) 0.0223(9) -0.0006(9)
N42 0.0266(11) 0.0521(14) 0.0137(9) -0.0020(9) 0.0075(8) -0.0133(10)
N43 0.0236(12) 0.120(3) 0.0271(12) 0.0071(14) 0.0139(10) 0.0024(14)

loop_
_atom_type_symbol
_atom_type_description
_atom_type_scat_dispersion_real
_atom_type_scat_dispersion_imag
_atom_type_scat_source
C C 0.0033 0.0016 'International Tables Vol C Tables 4.2.6.8 and 6.1.1.4'
H H 0.0000 0.0000 'International Tables Vol C Tables 4.2.6.8 and 6.1.1.4'
Cu Cu 0.3201 1.2651 'International Tables Vol C Tables 4.2.6.8 and 6.1.1.4'
N N 0.0061 0.0033 'International Tables Vol C Tables 4.2.6.8 and 6.1.1.4'

loop_
_geom_angle_atom_site_label_1
_geom_angle_atom_site_label_2
_geom_angle_atom_site_label_3
_geom_angle
_geom_angle_site_symmetry_1
_geom_angle_site_symmetry_3
N41 Cu1 N31 91.98(8) . .
N41 Cu1 N21 90.13(8) . .
N31 Cu1 N21 164.93(8) . .
N41 Cu1 N11 171.76(8) . .
N31 Cu1 N11 90.30(7) . .
N21 Cu1 N11 85.65(7) . .
N41 Cu1 N33 91.23(8) . 7
N31 Cu1 N33 95.84(7) . 7
N21 Cu1 N33 99.02(7) . 7
N11 Cu1 N33 96.42(7) . 7
N22 C1 N12 109.88(17) . .
N22 C1 C2 112.13(18) . .
N12 C1 C2 110.41(18) . .
N22 C1 H1 108.1 . .
N12 C1 H1 108.1 . .
C2 C1 H1 108.1 . .
C3 C2 C5 120.0(2) . .
C3 C2 C1 119.5(2) . .
C5 C2 C1 120.5(2) . .
C4 C3 C2 120.3(2) . .
C4 C3 H3 119.8 . .
C2 C3 H3 119.8 . .
C3 C4 C3 119.8(3) . 2_655
C3 C4 H4 120.1 . .
C3 C4 H4 120.1 2_655 .
C2 C5 C2 119.5(3) 2_655 .
C2 C5 H5 120.2 2_655 .
C2 C5 H5 120.2 . .
N12 C11 C12 106.25(19) . .
N12 C11 C14 122.9(2) . .
C12 C11 C14 130.8(2) . .
C11 C12 C13 106.8(2) . .
C11 C12 H12 126.6 . .
C13 C12 H12 126.6 . .
N11 C13 C12 109.70(19) . .
N11 C13 C15 122.1(2) . .
C12 C13 C15 128.2(2) . .
C11 C14 H14A 109.5 . .
C11 C14 H14B 109.5 . .
H14A C14 H14B 109.5 . .
C11 C14 H14C 109.5 . .
H14A C14 H14C 109.5 . .
H14B C14 H14C 109.5 . .
C13 C15 H15A 109.5 . .
C13 C15 H15B 109.5 . .
H15A C15 H15B 109.5 . .
C13 C15 H15C 109.5 . .
H15A C15 H15C 109.5 . .
H15B C15 H15C 109.5 . .
N22 C21 C22 106.2(2) . .
N22 C21 C24 122.7(2) . .
C22 C21 C24 131.1(2) . .
C21 C22 C23 107.0(2) . .
C21 C22 H22 126.5 . .
C23 C22 H22 126.5 . .
N21 C23 C22 110.2(2) . .
N21 C23 C25 121.9(2) . .
C22 C23 C25 127.9(2) . .
C21 C24 H24A 109.5 . .
C21 C24 H24B 109.5 . .
H24A C24 H24B 109.5 . .
C21 C24 H24C 109.5 . .
H24A C24 H24C 109.5 . .
H24B C24 H24C 109.5 . .
C23 C25 H25A 109.5 . .
C23 C25 H25B 109.5 . .
H25A C25 H25B 109.5 . .
C23 C25 H25C 109.5 . .
H25A C25 H25C 109.5 . .
H25B C25 H25C 109.5 . .
C13 N11 N12 105.88(17) . .
C13 N11 Cu1 134.55(15) . .
N12 N11 Cu1 119.43(13) . .
C11 N12 N11 111.34(17) . .
C11 N12 C1 128.82(18) . .
N11 N12 C1 118.57(16) . .
C23 N21 N22 105.38(17) . .
C23 N21 Cu1 134.25(15) . .
N22 N21 Cu1 120.28(14) . .
C21 N22 N21 111.22(18) . .
C21 N22 C1 130.38(18) . .
N21 N22 C1 118.40(17) . .
N32 N31 Cu1 122.18(15) . .
N33 N32 N31 177.5(2) . .
N32 N33 Cu1 113.33(15) . 7
N42 N41 Cu1 121.99(18) . .
N43 N42 N41 176.8(3) . .

loop_
_geom_bond_atom_site_label_1
_geom_bond_atom_site_label_2
_geom_bond_distance
_geom_bond_site_symmetry_2
Cu1 N41 1.974(2) .
Cu1 N31 1.9799(18) .
Cu1 N21 2.0169(18) .
Cu1 N11 2.0393(17) .
Cu1 N33 2.3825(19) 7
C1 N22 1.446(3) .
C1 N12 1.456(3) .
C1 C2 1.524(3) .
C1 H1 1.0000 .
C2 C3 1.385(3) .
C2 C5 1.391(3) .
C3 C4 1.383(3) .
C3 H3 0.9500 .
C4 C3 1.383(3) 2_655
C4 H4 0.9500 .
C5 C2 1.391(3) 2_655
C5 H5 0.9500 .
C11 N12 1.356(3) .
C11 C12 1.374(3) .
C11 C14 1.496(3) .
C12 C13 1.407(3) .
C12 H12 0.9500 .
C13 N11 1.334(3) .
C13 C15 1.489(3) .
C14 H14A 0.9800 .
C14 H14B 0.9800 .
C14 H14C 0.9800 .
C15 H15A 0.9800 .
C15 H15B 0.9800 .
C15 H15C 0.9800 .
C21 N22 1.355(3) .
C21 C22 1.370(4) .
C21 C24 1.495(3) .
C22 C23 1.390(3) .
C22 H22 0.9500 .
C23 N21 1.334(3) .
C23 C25 1.494(3) .
C24 H24A 0.9800 .
C24 H24B 0.9800 .
C24 H24C 0.9800 .
C25 H25A 0.9800 .
C25 H25B 0.9800 .
C25 H25C 0.9800 .
N11 N12 1.373(2) .
N21 N22 1.373(2) .
N31 N32 1.192(2) .
N32 N33 1.165(3) .
N33 Cu1 2.3825(19) 7
N41 N42 1.184(3) .
N42 N43 1.158(3) .

loop_
_geom_torsion_atom_site_label_1
_geom_torsion_atom_site_label_2
_geom_torsion_atom_site_label_3
_geom_torsion_atom_site_label_4
_geom_torsion
_geom_torsion_site_symmetry_1
_geom_torsion_site_symmetry_4
N22 C1 C2 C3 -153.2(2) . .
N12 C1 C2 C3 -30.3(3) . .
N22 C1 C2 C5 29.5(2) . .
N12 C1 C2 C5 152.41(16) . .
C5 C2 C3 C4 -3.5(3) . .
C1 C2 C3 C4 179.27(17) . .
C2 C3 C4 C3 1.73(16) . 2_655
C3 C2 C5 C2 1.72(16) . 2_655
C1 C2 C5 C2 179.0(2) . 2_655
N12 C11 C12 C13 0.8(3) . .
C14 C11 C12 C13 179.9(3) . .
C11 C12 C13 N11 0.6(3) . .
C11 C12 C13 C15 -178.1(2) . .
N22 C21 C22 C23 -0.9(3) . .
C24 C21 C22 C23 176.9(3) . .
C21 C22 C23 N21 0.1(3) . .
C21 C22 C23 C25 -179.9(3) . .
C12 C13 N11 N12 -1.7(2) . .
C15 C13 N11 N12 177.1(2) . .
C12 C13 N11 Cu1 173.87(16) . .
C15 C13 N11 Cu1 -7.3(4) . .
N31 Cu1 N11 C13 -48.2(2) . .
N21 Cu1 N11 C13 146.4(2) . .
N33 Cu1 N11 C13 47.8(2) 7 .
N31 Cu1 N11 N12 126.95(16) . .
N21 Cu1 N11 N12 -38.52(15) . .
N33 Cu1 N11 N12 -137.13(15) 7 .
C12 C11 N12 N11 -1.9(3) . .
C14 C11 N12 N11 178.9(2) . .
C12 C11 N12 C1 -168.6(2) . .
C14 C11 N12 C1 12.1(4) . .
C13 N11 N12 C11 2.3(2) . .
Cu1 N11 N12 C11 -174.12(14) . .
C13 N11 N12 C1 170.52(19) . .
Cu1 N11 N12 C1 -5.9(2) . .
N22 C1 N12 C11 -131.2(2) . .
C2 C1 N12 C11 104.6(2) . .
N22 C1 N12 N11 62.9(2) . .
C2 C1 N12 N11 -61.3(2) . .
C22 C23 N21 N22 0.8(3) . .
C25 C23 N21 N22 -179.3(2) . .
C22 C23 N21 Cu1 -175.57(17) . .
C25 C23 N21 Cu1 4.4(4) . .
N41 Cu1 N21 C23 46.8(2) . .
N31 Cu1 N21 C23 145.0(3) . .
N11 Cu1 N21 C23 -140.3(2) . .
N33 Cu1 N21 C23 -44.4(2) 7 .
N41 Cu1 N21 N22 -129.08(16) . .
N31 Cu1 N21 N22 -30.9(4) . .
N11 Cu1 N21 N22 43.83(15) . .
N33 Cu1 N21 N22 139.65(15) 7 .
C22 C21 N22 N21 1.4(3) . .
C24 C21 N22 N21 -176.6(2) . .
C22 C21 N22 C1 -179.2(2) . .
C24 C21 N22 C1 2.8(4) . .
C23 N21 N22 C21 -1.3(2) . .
Cu1 N21 N22 C21 175.61(15) . .
C23 N21 N22 C1 179.15(18) . .
Cu1 N21 N22 C1 -3.9(2) . .
N12 C1 N22 C21 123.4(2) . .
C2 C1 N22 C21 -113.4(2) . .
N12 C1 N22 N21 -57.2(2) . .
C2 C1 N22 N21 66.0(2) . .
N41 Cu1 N31 N32 -34.55(19) . .
N21 Cu1 N31 N32 -132.4(3) . .
N11 Cu1 N31 N32 153.37(19) . .
N33 Cu1 N31 N32 56.88(19) 7 .
N31 Cu1 N41 N42 -56.7(2) . .
N21 Cu1 N41 N42 108.4(2) . .
N33 Cu1 N41 N42 -152.6(2) 7 .
